data_4327031
loop_
_publ_author_name
'Muhammad U. Anwar'
'Konstantin V. Shuvaev'
'Louise N. Dawe'
'Laurence K. Thompson'

_publ_contact_author_address
;
Department of chemistry
Memorial University of Newfoundland
St. Johns, NL, A1B 3X7, Canada
;
_publ_contact_author_email lk.thompson@mun.ca
_publ_contact_author_fax 1-709-864-3702
_publ_contact_author_name 'Laurence K. Thompson'
_publ_contact_author_phone 1-709-864-8750
_publ_section_title
;
 Polynuclear Fen Complexes (n= 1, 2, 4, 5) of Polytopic Hydrazone Ligands
 with Fe(II), Fe(III) and Mixed Oxidation State Combinations
;
_journal_name_full 'Inorganic Chemistry'
_journal_page_first 12141
_journal_page_last 12154
_journal_paper_doi 10.1021/ic201891h
_journal_volume 50
_journal_year 2011
_chemical_formula_moiety 'C19 H21 Fe N9 O4, 3(N O3), H2 O'
_chemical_formula_sum 'C19 H23 Fe N12 O14'
_chemical_formula_weight 699.31
_chemical_name_systematic
; 
 ? 
;
_space_group_IT_number 2
_symmetry_cell_setting triclinic
_symmetry_Int_Tables_number 2
_symmetry_space_group_name_Hall '-P 1'
_symmetry_space_group_name_H-M 'P -1'
_atom_sites_solution_hydrogens geom
_atom_sites_solution_primary direct
_atom_sites_solution_secondary difmap
_audit_creation_method SHELXL-97
_cell_angle_alpha 102.025(4)
_cell_angle_beta 99.522(7)
_cell_angle_gamma 100.715(7)
_cell_formula_units_Z 2
_cell_length_a 7.644(4)
_cell_length_b 13.564(8)
_cell_length_c 14.095(8)
_cell_measurement_reflns_used 4248
_cell_measurement_temperature 163(2)
_cell_measurement_theta_max 29.7
_cell_measurement_theta_min 1.9
_cell_volume 1372.4(13)
_computing_cell_refinement 'CrystalClear-SM Expert 2.0 r4 (Rigaku, 2009)'
_computing_data_collection 'CrystalClear-SM Expert 2.0 r4 (Rigaku, 2009)'
_computing_data_reduction 'CrystalClear-SM Expert 2.0 r4 (Rigaku, 2009)'
_computing_molecular_graphics 'CrystalStructure3.7.0(Rigaku/MSC Inc.,2005)'
_computing_publication_material 'CrystalStructure3.7.0(Rigaku/MSC Inc.,2005)'
_computing_structure_refinement 'SHELXL-97 (Acta Cryst.2008, A64, 112-122)'
_computing_structure_solution 'SHELXS-97 (Acta Cryst.2008, A64, 112-122)'
_diffrn_ambient_temperature 163(2)
_diffrn_detector_area_resol_mean 14.63
_diffrn_measured_fraction_theta_full 0.985
_diffrn_measured_fraction_theta_max 0.985
_diffrn_measurement_device_type 'Rigaku Saturn70 CCD'
_diffrn_measurement_method \w
_diffrn_radiation_monochromator 'graphite - Rigaku SHINE'
_diffrn_radiation_source 'fine-focus sealed tube'
_diffrn_radiation_type MoK\a
_diffrn_radiation_wavelength 0.71075
_diffrn_reflns_av_R_equivalents 0.0503
_diffrn_reflns_av_sigmaI/netI 0.0624
_diffrn_reflns_limit_h_max 8
_diffrn_reflns_limit_h_min -9
_diffrn_reflns_limit_k_max 17
_diffrn_reflns_limit_k_min -17
_diffrn_reflns_limit_l_max 18
_diffrn_reflns_limit_l_min -18
_diffrn_reflns_number 12678
_diffrn_reflns_theta_full 27.50
_diffrn_reflns_theta_max 27.50
_diffrn_reflns_theta_min 2.78
_exptl_absorpt_coefficient_mu 0.643
_exptl_absorpt_correction_T_max 0.983
_exptl_absorpt_correction_T_min 0.910
_exptl_absorpt_correction_type numerical
_exptl_absorpt_process_details '(T. Higashi, 2000)'
_exptl_crystal_colour Green
_exptl_crystal_density_diffrn 1.692
_exptl_crystal_description Prism
_exptl_crystal_F_000 718
_exptl_crystal_size_max 0.24
_exptl_crystal_size_mid 0.08
_exptl_crystal_size_min 0.06
_refine_diff_density_max 0.585
_refine_diff_density_min -0.602
_refine_diff_density_rms 0.081
_refine_ls_extinction_method none
_refine_ls_goodness_of_fit_ref 1.056
_refine_ls_hydrogen_treatment mixed
_refine_ls_matrix_type full
_refine_ls_number_parameters 451
_refine_ls_number_reflns 6199
_refine_ls_number_restraints 12
_refine_ls_restrained_S_all 1.056
_refine_ls_R_factor_all 0.0586
_refine_ls_R_factor_gt 0.0505
_refine_ls_shift/su_max 0.001
_refine_ls_shift/su_mean 0.000
_refine_ls_structure_factor_coef Fsqd
_refine_ls_weighting_details 'calc w=1/[\s^2^(Fo^2^)+(0.0534P)^2^+1.4162P] where P=(Fo^2^+2Fc^2^)/3'
_refine_ls_weighting_scheme calc
_refine_ls_wR_factor_gt 0.1201
_refine_ls_wR_factor_ref 0.1291
_reflns_number_gt 5331
_reflns_number_total 6199
_reflns_threshold_expression >2sigma(I)
_cod_data_source_file ic201891h_si_001_09.cif
_cod_data_source_block 8
_cod_database_code 4327031

loop_
_symmetry_equiv_pos_as_xyz
'x, y, z'
'-x, -y, -z'

loop_
_atom_site_label
_atom_site_type_symbol
_atom_site_fract_x
_atom_site_fract_y
_atom_site_fract_z
_atom_site_U_iso_or_equiv
_atom_site_adp_type
_atom_site_occupancy
_atom_site_symmetry_multiplicity
_atom_site_calc_flag
_atom_site_refinement_flags
Fe1 Fe 0.80913(4) 0.32327(3) 0.70946(2) 0.02069(11) Uani 1 1 d .
O1 O 0.6618(2) 0.22317(13) 0.77966(13) 0.0246(4) Uani 1 1 d .
O2 O 0.7515(2) 0.18142(13) 0.60777(13) 0.0256(4) Uani 1 1 d .
O3 O 0.5796(2) 0.35624(15) 0.63824(13) 0.0266(4) Uani 1 1 d D
O4 O 1.0467(2) 0.29268(14) 0.77425(13) 0.0255(4) Uani 1 1 d D
O5 O 1.0614(3) 0.21625(14) 0.93096(14) 0.0321(4) Uani 1 1 d .
O6 O 0.9041(3) 0.06177(15) 0.85074(15) 0.0383(5) Uani 1 1 d .
O7 O 0.8859(4) 0.12564(17) 1.00136(17) 0.0528(6) Uani 1 1 d .
O8 O 0.3588(2) 0.41162(14) 0.76039(14) 0.0288(4) Uani 1 1 d .
O9 O 0.3492(3) 0.53305(15) 0.88647(14) 0.0328(4) Uani 1 1 d .
O10 O 0.5155(3) 0.56833(15) 0.78117(14) 0.0320(4) Uani 1 1 d .
O11 O 0.5140(4) 0.77227(19) 0.6768(2) 0.0562(7) Uani 1 1 d .
O12 O 0.7321(3) 0.7393(2) 0.6061(2) 0.0667(8) Uani 1 1 d .
O13 O 0.4657(3) 0.63517(19) 0.55372(15) 0.0465(6) Uani 1 1 d .
O14 O 0.5983(3) -0.01089(17) 0.66786(16) 0.0393(5) Uani 1 1 d D
N1 N 0.5160(3) 0.25473(17) 1.01172(16) 0.0256(4) Uani 1 1 d D
N2 N 0.6905(3) 0.36608(16) 0.90839(15) 0.0229(4) Uani 1 1 d .
N3 N 0.7816(3) 0.41375(16) 0.84667(15) 0.0220(4) Uani 1 1 d .
N4 N 0.8280(3) 0.56919(17) 0.96635(16) 0.0275(5) Uani 1 1 d D
N5 N 0.9584(3) 0.48998(15) 0.73539(15) 0.0216(4) Uani 1 1 d .
N6 N 1.1788(3) 0.43766(18) 0.53242(17) 0.0281(5) Uani 1 1 d D
N7 N 0.9450(3) 0.34374(15) 0.58983(14) 0.0215(4) Uani 1 1 d .
N8 N 0.9457(3) 0.25574(16) 0.51890(15) 0.0239(4) Uani 1 1 d .
N9 N 0.7189(3) -0.00544(17) 0.49454(16) 0.0245(4) Uani 1 1 d D
N10 N 0.9476(3) 0.13294(16) 0.92757(16) 0.0277(5) Uani 1 1 d .
N11 N 0.4096(3) 0.50607(17) 0.80986(16) 0.0256(4) Uani 1 1 d .
N12 N 0.5716(3) 0.7165(2) 0.61325(18) 0.0365(6) Uani 1 1 d .
C1 C 0.4245(4) 0.2071(2) 1.06937(19) 0.0279(5) Uani 1 1 d .
H1 H 0.4188 0.2447 1.1333 0.033 Uiso 1 1 calc R
C2 C 0.3392(4) 0.1042(2) 1.0360(2) 0.0301(6) Uani 1 1 d .
H2 H 0.2755 0.0695 1.0765 0.036 Uiso 1 1 calc R
C3 C 0.3480(4) 0.0516(2) 0.9415(2) 0.0283(5) Uani 1 1 d .
H3 H 0.2870 -0.0192 0.9164 0.034 Uiso 1 1 calc R
C4 C 0.4455(3) 0.1022(2) 0.88391(19) 0.0261(5) Uani 1 1 d .
H4 H 0.4543 0.0658 0.8202 0.031 Uiso 1 1 calc R
C5 C 0.5296(3) 0.20580(19) 0.92005(18) 0.0228(5) Uani 1 1 d .
C6 C 0.6348(3) 0.26785(19) 0.86476(18) 0.0230(5) Uani 1 1 d .
C7 C 0.8449(3) 0.51417(19) 0.88061(18) 0.0230(5) Uani 1 1 d .
C8 C 0.9430(3) 0.56105(19) 0.81299(18) 0.0218(5) Uani 1 1 d .
C9 C 1.0173(4) 0.6658(2) 0.82689(19) 0.0273(5) Uani 1 1 d .
H9 H 1.0036 0.7157 0.8818 0.033 Uiso 1 1 calc R
C10 C 1.1125(4) 0.6950(2) 0.7574(2) 0.0300(6) Uani 1 1 d .
H10 H 1.1640 0.7662 0.7645 0.036 Uiso 1 1 calc R
C11 C 1.1332(3) 0.6218(2) 0.67837(19) 0.0262(5) Uani 1 1 d .
H11 H 1.1999 0.6413 0.6314 0.031 Uiso 1 1 calc R
C12 C 1.0531(3) 0.51836(19) 0.66970(18) 0.0220(5) Uani 1 1 d .
C13 C 1.0612(3) 0.42869(19) 0.59180(17) 0.0220(5) Uani 1 1 d .
C14 C 0.8390(3) 0.17745(19) 0.53658(17) 0.0226(5) Uani 1 1 d .
C15 C 0.8187(3) 0.07441(19) 0.47000(18) 0.0232(5) Uani 1 1 d .
C16 C 0.8967(3) 0.0548(2) 0.38748(18) 0.0276(5) Uani 1 1 d .
H16 H 0.9685 0.1100 0.3691 0.033 Uiso 1 1 calc R
C17 C 0.8679(4) -0.0465(2) 0.3325(2) 0.0337(6) Uani 1 1 d .
H17 H 0.9224 -0.0613 0.2768 0.040 Uiso 1 1 calc R
C18 C 0.7595(4) -0.1265(2) 0.3587(2) 0.0332(6) Uani 1 1 d .
H18 H 0.7363 -0.1957 0.3202 0.040 Uiso 1 1 calc R
C19 C 0.6866(4) -0.1041(2) 0.4409(2) 0.0294(6) Uani 1 1 d .
H19 H 0.6133 -0.1580 0.4601 0.035 Uiso 1 1 calc R
H1A H 0.564(4) 0.3214(14) 1.030(2) 0.032 Uiso 1 1 d D
H4A H 0.772(4) 0.537(2) 1.006(2) 0.043 Uiso 1 1 d D
H4B H 0.870(4) 0.6359(15) 0.985(2) 0.043 Uiso 1 1 d D
H6A H 1.258(4) 0.4966(18) 0.543(3) 0.044 Uiso 1 1 d D
H6B H 1.190(5) 0.3815(19) 0.493(2) 0.044 Uiso 1 1 d D
H9A H 0.676(4) 0.008(2) 0.5501(17) 0.031 Uiso 1 1 d D
H14B H 0.611(6) -0.064(2) 0.690(3) 0.061 Uiso 1 1 d D
H14A H 0.661(5) 0.045(2) 0.710(2) 0.061 Uiso 1 1 d D
H3A H 0.512(4) 0.383(2) 0.675(2) 0.041 Uiso 1 1 d D
H3B H 0.564(4) 0.363(3) 0.5783(16) 0.041 Uiso 1 1 d D
H4C H 1.055(4) 0.265(2) 0.8243(19) 0.040 Uiso 1 1 d D
H4D H 1.144(3) 0.337(2) 0.778(3) 0.040 Uiso 1 1 d D

loop_
_atom_site_aniso_label
_atom_site_aniso_U_11
_atom_site_aniso_U_22
_atom_site_aniso_U_33
_atom_site_aniso_U_23
_atom_site_aniso_U_13
_atom_site_aniso_U_12
Fe1 0.02067(19) 0.02116(19) 0.01912(18) 0.00356(14) 0.00539(13) 0.00260(13)
O1 0.0269(9) 0.0237(8) 0.0220(8) 0.0036(7) 0.0091(7) 0.0014(7)
O2 0.0278(9) 0.0234(9) 0.0221(8) 0.0005(7) 0.0091(7) -0.0001(7)
O3 0.0247(9) 0.0363(10) 0.0203(9) 0.0056(8) 0.0064(7) 0.0109(8)
O4 0.0231(9) 0.0284(9) 0.0260(9) 0.0111(7) 0.0046(7) 0.0035(7)
O5 0.0395(11) 0.0251(9) 0.0285(9) 0.0096(8) 0.0048(8) -0.0015(8)
O6 0.0481(12) 0.0295(10) 0.0314(10) 0.0006(8) 0.0100(9) 0.0004(9)
O7 0.0723(16) 0.0389(12) 0.0410(12) 0.0020(10) 0.0322(12) -0.0111(11)
O8 0.0268(9) 0.0279(9) 0.0288(9) 0.0003(7) 0.0083(7) 0.0043(7)
O9 0.0370(10) 0.0359(10) 0.0238(9) 0.0018(8) 0.0144(8) 0.0034(8)
O10 0.0313(10) 0.0327(10) 0.0334(10) 0.0113(8) 0.0123(8) 0.0023(8)
O11 0.0581(15) 0.0441(13) 0.0741(18) 0.0115(13) 0.0385(14) 0.0123(11)
O12 0.0344(12) 0.0676(17) 0.0763(19) -0.0207(14) 0.0232(13) -0.0090(12)
O13 0.0425(12) 0.0594(14) 0.0275(10) 0.0116(10) 0.0053(9) -0.0118(11)
O14 0.0417(12) 0.0390(12) 0.0320(11) 0.0040(9) 0.0076(9) 0.0019(10)
N1 0.0261(11) 0.0248(11) 0.0247(10) 0.0072(9) 0.0064(9) 0.0008(9)
N2 0.0263(10) 0.0241(10) 0.0185(9) 0.0050(8) 0.0086(8) 0.0031(8)
N3 0.0235(10) 0.0231(10) 0.0197(9) 0.0061(8) 0.0076(8) 0.0025(8)
N4 0.0349(12) 0.0238(11) 0.0222(10) 0.0029(9) 0.0102(9) 0.0016(9)
N5 0.0200(9) 0.0217(10) 0.0228(10) 0.0060(8) 0.0032(8) 0.0044(8)
N6 0.0279(11) 0.0301(12) 0.0259(11) 0.0068(9) 0.0107(9) 0.0017(9)
N7 0.0243(10) 0.0224(10) 0.0177(9) 0.0030(8) 0.0062(8) 0.0060(8)
N8 0.0243(10) 0.0239(10) 0.0215(10) 0.0027(8) 0.0052(8) 0.0042(8)
N9 0.0213(10) 0.0255(10) 0.0245(10) 0.0015(9) 0.0046(8) 0.0054(8)
N10 0.0309(11) 0.0235(11) 0.0271(11) 0.0057(9) 0.0062(9) 0.0031(9)
N11 0.0217(10) 0.0302(11) 0.0236(10) 0.0050(9) 0.0028(8) 0.0061(8)
N12 0.0343(13) 0.0434(14) 0.0312(12) 0.0112(11) 0.0110(10) 0.0015(11)
C1 0.0296(13) 0.0335(14) 0.0219(12) 0.0085(10) 0.0096(10) 0.0050(11)
C2 0.0322(14) 0.0318(14) 0.0293(13) 0.0137(11) 0.0100(11) 0.0046(11)
C3 0.0278(13) 0.0259(12) 0.0322(14) 0.0097(11) 0.0081(11) 0.0039(10)
C4 0.0273(12) 0.0262(12) 0.0246(12) 0.0055(10) 0.0070(10) 0.0054(10)
C5 0.0207(11) 0.0265(12) 0.0221(11) 0.0084(10) 0.0047(9) 0.0050(9)
C6 0.0204(11) 0.0264(12) 0.0229(11) 0.0086(10) 0.0040(9) 0.0044(9)
C7 0.0198(11) 0.0253(12) 0.0232(11) 0.0058(10) 0.0035(9) 0.0043(9)
C8 0.0200(11) 0.0233(11) 0.0211(11) 0.0040(9) 0.0037(9) 0.0051(9)
C9 0.0318(13) 0.0228(12) 0.0249(12) 0.0032(10) 0.0077(10) 0.0022(10)
C10 0.0356(14) 0.0214(12) 0.0304(13) 0.0056(10) 0.0075(11) 0.0005(10)
C11 0.0257(12) 0.0272(12) 0.0257(12) 0.0092(10) 0.0057(10) 0.0031(10)
C12 0.0198(11) 0.0255(12) 0.0214(11) 0.0076(9) 0.0044(9) 0.0043(9)
C13 0.0221(11) 0.0262(12) 0.0172(10) 0.0074(9) 0.0025(9) 0.0036(9)
C14 0.0209(11) 0.0262(12) 0.0192(11) 0.0047(9) 0.0028(9) 0.0039(9)
C15 0.0206(11) 0.0251(12) 0.0215(11) 0.0033(10) 0.0017(9) 0.0041(9)
C16 0.0262(12) 0.0333(14) 0.0215(12) 0.0034(10) 0.0059(10) 0.0056(10)
C17 0.0303(14) 0.0395(15) 0.0262(13) -0.0039(11) 0.0037(11) 0.0108(12)
C18 0.0296(13) 0.0293(13) 0.0323(14) -0.0062(11) 0.0006(11) 0.0066(11)
C19 0.0248(12) 0.0245(12) 0.0333(14) 0.0010(11) 0.0017(11) 0.0031(10)

loop_
_atom_type_symbol
_atom_type_description
_atom_type_scat_dispersion_real
_atom_type_scat_dispersion_imag
_atom_type_scat_source
C C 0.0033 0.0016 'International Tables Vol C Tables 4.2.6.8 and 6.1.1.4'
H H 0.0000 0.0000 'International Tables Vol C Tables 4.2.6.8 and 6.1.1.4'
Fe Fe 0.3463 0.8444 'International Tables Vol C Tables 4.2.6.8 and 6.1.1.4'
N N 0.0061 0.0033 'International Tables Vol C Tables 4.2.6.8 and 6.1.1.4'
O O 0.0106 0.0060 'International Tables Vol C Tables 4.2.6.8 and 6.1.1.4'

loop_
_geom_angle_atom_site_label_1
_geom_angle_atom_site_label_2
_geom_angle_atom_site_label_3
_geom_angle
O3 Fe1 O4 176.53(7)
O3 Fe1 O2 89.96(8)
O4 Fe1 O2 89.41(8)
O3 Fe1 O1 93.32(8)
O4 Fe1 O1 89.87(8)
O2 Fe1 O1 77.12(8)
O3 Fe1 N3 90.03(8)
O4 Fe1 N3 92.26(8)
O2 Fe1 N3 149.20(7)
O1 Fe1 N3 72.14(8)
O3 Fe1 N7 91.34(8)
O4 Fe1 N7 85.22(8)
O2 Fe1 N7 72.42(8)
O1 Fe1 N7 149.17(8)
N3 Fe1 N7 138.36(8)
O3 Fe1 N5 89.76(8)
O4 Fe1 N5 88.62(8)
O2 Fe1 N5 141.65(8)
O1 Fe1 N5 141.16(8)
N3 Fe1 N5 69.14(8)
N7 Fe1 N5 69.25(8)
C6 O1 Fe1 114.76(15)
C14 O2 Fe1 115.45(15)
Fe1 O3 H3A 117(2)
Fe1 O3 H3B 124(2)
H3A O3 H3B 116(3)
Fe1 O4 H4C 123(2)
Fe1 O4 H4D 116(2)
H4C O4 H4D 111(3)
H14B O14 H14A 111(4)
C1 N1 C5 123.0(2)
C1 N1 H1A 121(2)
C5 N1 H1A 116(2)
C6 N2 N3 107.7(2)
C7 N3 N2 114.8(2)
C7 N3 Fe1 125.60(16)
N2 N3 Fe1 119.61(15)
C7 N4 H4A 119(2)
C7 N4 H4B 121(2)
H4A N4 H4B 119(3)
C8 N5 C12 120.1(2)
C8 N5 Fe1 119.85(16)
C12 N5 Fe1 119.90(16)
C13 N6 H6A 119(2)
C13 N6 H6B 119(2)
H6A N6 H6B 121(3)
C13 N7 N8 116.4(2)
C13 N7 Fe1 123.79(16)
N8 N7 Fe1 117.84(15)
C14 N8 N7 107.3(2)
C15 N9 C19 122.7(2)
C15 N9 H9A 118(2)
C19 N9 H9A 119(2)
O7 N10 O6 122.0(2)
O7 N10 O5 118.5(2)
O6 N10 O5 119.5(2)
O10 N11 O9 121.8(2)
O10 N11 O8 119.5(2)
O9 N11 O8 118.6(2)
O12 N12 O11 120.4(3)
O12 N12 O13 119.0(3)
O11 N12 O13 120.7(3)
N1 C1 C2 120.0(2)
N1 C1 H1 120.0
C2 C1 H1 120.0
C1 C2 C3 118.6(2)
C1 C2 H2 120.7
C3 C2 H2 120.7
C4 C3 C2 120.3(2)
C4 C3 H3 119.9
C2 C3 H3 119.9
C5 C4 C3 119.4(2)
C5 C4 H4 120.3
C3 C4 H4 120.3
N1 C5 C4 118.6(2)
N1 C5 C6 117.3(2)
C4 C5 C6 124.1(2)
O1 C6 N2 125.8(2)
O1 C6 C5 119.6(2)
N2 C6 C5 114.5(2)
N3 C7 N4 124.9(2)
N3 C7 C8 112.7(2)
N4 C7 C8 122.3(2)
N5 C8 C9 122.1(2)
N5 C8 C7 112.2(2)
C9 C8 C7 125.7(2)
C8 C9 C10 117.5(2)
C8 C9 H9 121.3
C10 C9 H9 121.3
C11 C10 C9 120.9(2)
C11 C10 H10 119.6
C9 C10 H10 119.6
C10 C11 C12 117.9(2)
C10 C11 H11 121.1
C12 C11 H11 121.1
N5 C12 C11 121.6(2)
N5 C12 C13 112.2(2)
C11 C12 C13 126.3(2)
N7 C13 N6 125.9(2)
N7 C13 C12 113.0(2)
N6 C13 C12 121.1(2)
O2 C14 N8 126.1(2)
O2 C14 C15 116.8(2)
N8 C14 C15 117.1(2)
N9 C15 C16 119.1(2)
N9 C15 C14 115.6(2)
C16 C15 C14 125.3(2)
C17 C16 C15 119.0(3)
C17 C16 H16 120.5
C15 C16 H16 120.5
C16 C17 C18 120.1(3)
C16 C17 H17 120.0
C18 C17 H17 120.0
C19 C18 C17 119.2(3)
C19 C18 H18 120.4
C17 C18 H18 120.4
N9 C19 C18 119.9(3)
N9 C19 H19 120.0
C18 C19 H19 120.0

loop_
_geom_bond_atom_site_label_1
_geom_bond_atom_site_label_2
_geom_bond_distance
Fe1 O3 2.045(2)
Fe1 O4 2.048(2)
Fe1 O2 2.068(2)
Fe1 O1 2.1097(18)
Fe1 N3 2.129(2)
Fe1 N7 2.160(2)
Fe1 N5 2.260(2)
O1 C6 1.294(3)
O2 C14 1.293(3)
O3 H3A 0.862(18)
O3 H3B 0.862(18)
O4 H4C 0.864(18)
O4 H4D 0.850(18)
O5 N10 1.279(3)
O6 N10 1.241(3)
O7 N10 1.225(3)
O8 N11 1.277(3)
O9 N11 1.256(3)
O10 N11 1.236(3)
O11 N12 1.241(3)
O12 N12 1.235(3)
O13 N12 1.278(3)
O14 H14B 0.858(19)
O14 H14A 0.859(19)
N1 C1 1.344(3)
N1 C5 1.354(3)
N1 H1A 0.875(18)
N2 C6 1.302(3)
N2 N3 1.388(3)
N3 C7 1.314(3)
N4 C7 1.322(3)
N4 H4A 0.892(18)
N4 H4B 0.869(18)
N5 C8 1.336(3)
N5 C12 1.340(3)
N6 C13 1.332(3)
N6 H6A 0.877(18)
N6 H6B 0.874(18)
N7 C13 1.310(3)
N7 N8 1.390(3)
N8 C14 1.308(3)
N9 C15 1.346(3)
N9 C19 1.348(3)
N9 H9A 0.893(17)
C1 C2 1.371(4)
C1 H1 0.9500
C2 C3 1.392(4)
C2 H2 0.9500
C3 C4 1.389(4)
C3 H3 0.9500
C4 C5 1.381(4)
C4 H4 0.9500
C5 C6 1.480(3)
C7 C8 1.479(3)
C8 C9 1.389(3)
C9 C10 1.391(4)
C9 H9 0.9500
C10 C11 1.382(4)
C10 H10 0.9500
C11 C12 1.394(3)
C11 H11 0.9500
C12 C13 1.477(3)
C14 C15 1.477(4)
C15 C16 1.392(3)
C16 C17 1.388(4)
C16 H16 0.9500
C17 C18 1.391(4)
C17 H17 0.9500
C18 C19 1.368(4)
C18 H18 0.9500
C19 H19 0.9500

loop_
_geom_torsion_atom_site_label_1
_geom_torsion_atom_site_label_2
_geom_torsion_atom_site_label_3
_geom_torsion_atom_site_label_4
_geom_torsion
O3 Fe1 O1 C6 -89.12(17)
O4 Fe1 O1 C6 92.26(17)
O2 Fe1 O1 C6 -178.32(17)
N3 Fe1 O1 C6 -0.16(16)
N7 Fe1 O1 C6 172.67(16)
N5 Fe1 O1 C6 4.6(2)
O3 Fe1 O2 C14 98.75(17)
O4 Fe1 O2 C14 -77.84(17)
O1 Fe1 O2 C14 -167.84(18)
N3 Fe1 O2 C14 -171.26(16)
N7 Fe1 O2 C14 7.34(16)
N5 Fe1 O2 C14 9.2(2)
C6 N2 N3 C7 179.4(2)
C6 N2 N3 Fe1 -0.8(3)
O3 Fe1 N3 C7 -86.2(2)
O4 Fe1 N3 C7 91.2(2)
O2 Fe1 N3 C7 -176.21(17)
O1 Fe1 N3 C7 -179.7(2)
N7 Fe1 N3 C7 5.8(3)
N5 Fe1 N3 C7 3.49(19)
O3 Fe1 N3 N2 94.02(18)
O4 Fe1 N3 N2 -88.60(17)
O2 Fe1 N3 N2 4.0(3)
O1 Fe1 N3 N2 0.54(16)
N7 Fe1 N3 N2 -173.94(15)
N5 Fe1 N3 N2 -176.25(19)
O3 Fe1 N5 C8 83.81(18)
O4 Fe1 N5 C8 -99.26(18)
O2 Fe1 N5 C8 173.45(15)
O1 Fe1 N5 C8 -11.2(2)
N3 Fe1 N5 C8 -6.31(17)
N7 Fe1 N5 C8 175.33(19)
O3 Fe1 N5 C12 -92.19(18)
O4 Fe1 N5 C12 84.75(18)
O2 Fe1 N5 C12 -2.6(2)
O1 Fe1 N5 C12 172.82(15)
N3 Fe1 N5 C12 177.69(19)
N7 Fe1 N5 C12 -0.66(17)
O3 Fe1 N7 C13 98.8(2)
O4 Fe1 N7 C13 -80.8(2)
O2 Fe1 N7 C13 -171.7(2)
O1 Fe1 N7 C13 -162.46(17)
N3 Fe1 N7 C13 7.2(3)
N5 Fe1 N7 C13 9.56(18)
O3 Fe1 N7 N8 -97.86(17)
O4 Fe1 N7 N8 82.57(17)
O2 Fe1 N7 N8 -8.32(15)
O1 Fe1 N7 N8 0.9(3)
N3 Fe1 N7 N8 170.59(14)
N5 Fe1 N7 N8 172.90(18)
C13 N7 N8 C14 172.1(2)
Fe1 N7 N8 C14 7.6(2)
C5 N1 C1 C2 -0.1(4)
N1 C1 C2 C3 -0.8(4)
C1 C2 C3 C4 1.7(4)
C2 C3 C4 C5 -1.7(4)
C1 N1 C5 C4 0.1(4)
C1 N1 C5 C6 -179.9(2)
C3 C4 C5 N1 0.8(4)
C3 C4 C5 C6 -179.2(2)
Fe1 O1 C6 N2 -0.3(3)
Fe1 O1 C6 C5 178.70(16)
N3 N2 C6 O1 0.7(3)
N3 N2 C6 C5 -178.33(19)
N1 C5 C6 O1 175.5(2)
C4 C5 C6 O1 -4.5(4)
N1 C5 C6 N2 -5.4(3)
C4 C5 C6 N2 174.6(2)
N2 N3 C7 N4 0.3(4)
Fe1 N3 C7 N4 -179.45(19)
N2 N3 C7 C8 179.16(19)
Fe1 N3 C7 C8 -0.6(3)
C12 N5 C8 C9 2.3(4)
Fe1 N5 C8 C9 -173.64(19)
C12 N5 C8 C7 -176.0(2)
Fe1 N5 C8 C7 8.0(3)
N3 C7 C8 N5 -4.8(3)
N4 C7 C8 N5 174.0(2)
N3 C7 C8 C9 176.9(2)
N4 C7 C8 C9 -4.2(4)
N5 C8 C9 C10 -1.1(4)
C7 C8 C9 C10 177.0(2)
C8 C9 C10 C11 -0.6(4)
C9 C10 C11 C12 1.1(4)
C8 N5 C12 C11 -1.8(3)
Fe1 N5 C12 C11 174.15(18)
C8 N5 C12 C13 177.6(2)
Fe1 N5 C12 C13 -6.5(3)
C10 C11 C12 N5 0.1(4)
C10 C11 C12 C13 -179.2(2)
N8 N7 C13 N6 -0.2(4)
Fe1 N7 C13 N6 163.41(19)
N8 N7 C13 C12 -179.50(19)
Fe1 N7 C13 C12 -15.9(3)
N5 C12 C13 N7 13.5(3)
C11 C12 C13 N7 -167.1(2)
N5 C12 C13 N6 -165.8(2)
C11 C12 C13 N6 13.5(4)
Fe1 O2 C14 N8 -6.4(3)
Fe1 O2 C14 C15 172.53(15)
N7 N8 C14 O2 -0.8(3)
N7 N8 C14 C15 -179.80(19)
C19 N9 C15 C16 -1.9(4)
C19 N9 C15 C14 179.5(2)
O2 C14 C15 N9 -3.8(3)
N8 C14 C15 N9 175.3(2)
O2 C14 C15 C16 177.7(2)
N8 C14 C15 C16 -3.3(4)
N9 C15 C16 C17 0.5(4)
C14 C15 C16 C17 179.0(2)
C15 C16 C17 C18 1.4(4)
C16 C17 C18 C19 -1.9(4)
C15 N9 C19 C18 1.3(4)
C17 C18 C19 N9 0.6(4)
